data_8102565
loop_
_publ_author_name
'Li-Hui Zhang'
'Dao-Cheng Xia'
'Jian-Fang Ma'

_publ_section_title
;
 Crystal structure of
 bis[m-1,1'-(1,10-decanediyl)bis(1,2,4-triazol-1-yl)]zinc(II)
 dichloride, Zn(C14H24N6)Cl2
;
_journal_issue 4
_journal_name_full 'Zeitschrift f\"ur Kristallographie - New Crystal Structures'
_journal_page_first 681
_journal_volume 224
_journal_year 2009
_chemical_formula_moiety 'C14 H24 Cl2 N6 Zn'
_chemical_formula_sum 'C14 H24 Cl2 N6 Zn'
_chemical_formula_weight 412.66
_chemical_melting_point ?
_chemical_name_common Poly[[dichloro-zincum(II)]-di-\m-1,1'-(1,10-decanediyl)bis(1,2,4-triaol-1-yl)]
_chemical_name_systematic
;
Poly[[dichloro-zincum(II)]-di-\m-1,1'-(1,10-decanediyl)bis(1,2,4-triaol-1-yl)]
;
_space_group_IT_number 14
_symmetry_cell_setting monoclinic
_symmetry_space_group_name_Hall '-P 2yn'
_symmetry_space_group_name_H-M 'P 1 21/n 1'
_atom_sites_solution_hydrogens geom
_atom_sites_solution_primary direct
_atom_sites_solution_secondary difmap
_audit_creation_method SHELXL-97
_cell_angle_alpha 90.00
_cell_angle_beta 93.253(6)
_cell_angle_gamma 90.00
_cell_formula_units_Z 4
_cell_length_a 17.3980(12)
_cell_length_b 5.8040(5)
_cell_length_c 19.2560(16)
_cell_measurement_reflns_used 4489
_cell_measurement_temperature 293(2)
_cell_measurement_theta_max 25.42
_cell_measurement_theta_min 3.05
_cell_volume 1941.3(3)
_computing_cell_refinement CrysAlis
_computing_data_collection 'CrysAlis [4]'
_computing_data_reduction CrysAlis
_computing_structure_refinement 'SHELXL-97 [6]'
_computing_structure_solution 'SHELXS-97 [5]'
_diffrn_ambient_temperature 293(2)
_diffrn_detector_area_resol_mean 10.0
_diffrn_measured_fraction_theta_full 0.993
_diffrn_measured_fraction_theta_max 0.858
_diffrn_measurement_device_type 'Oxford Diffraction Gemini R Ultra'
_diffrn_measurement_method '\w scan'
_diffrn_radiation_monochromator graphite
_diffrn_radiation_source 'fine-focus sealed tube'
_diffrn_radiation_type MoK\a
_diffrn_radiation_wavelength 0.71069
_diffrn_reflns_av_R_equivalents 0.0349
_diffrn_reflns_av_sigmaI/netI 0.0784
_diffrn_reflns_limit_h_max 21
_diffrn_reflns_limit_h_min -20
_diffrn_reflns_limit_k_max 7
_diffrn_reflns_limit_k_min -7
_diffrn_reflns_limit_l_max 20
_diffrn_reflns_limit_l_min -24
_diffrn_reflns_number 9771
_diffrn_reflns_theta_full 25.00
_diffrn_reflns_theta_max 29.15
_diffrn_reflns_theta_min 4.39
_exptl_absorpt_coefficient_mu 1.547
_exptl_absorpt_correction_T_max 0.857
_exptl_absorpt_correction_T_min 0.800
_exptl_absorpt_correction_type empirical
_exptl_absorpt_process_details
;
Oxford Diffraction: CrysAlis [4].
;
_exptl_crystal_colour colorless
_exptl_crystal_density_diffrn 1.412
_exptl_crystal_density_method 'not measured'
_exptl_crystal_description block
_exptl_crystal_F_000 856
_exptl_crystal_size_max 0.16
_exptl_crystal_size_mid 0.12
_exptl_crystal_size_min 0.10
_refine_diff_density_max 0.346
_refine_diff_density_min -0.288
_refine_diff_density_rms 0.046
_refine_ls_extinction_method none
_refine_ls_goodness_of_fit_ref 0.789
_refine_ls_hydrogen_treatment constr
_refine_ls_matrix_type full
_refine_ls_number_parameters 208
_refine_ls_number_reflns 4489
_refine_ls_number_restraints 6
_refine_ls_restrained_S_all 0.802
_refine_ls_R_factor_all 0.0898
_refine_ls_R_factor_gt 0.0352
_refine_ls_shift/su_max 0.002
_refine_ls_shift/su_mean 0.000
_refine_ls_structure_factor_coef Fsqd
_refine_ls_weighting_details 'calc w=1/[\s^2^(Fo^2^)+(0.0324P)^2^+0.0000P] where P=(Fo^2^+2Fc^2^)/3'
_refine_ls_weighting_scheme calc
_refine_ls_wR_factor_gt 0.0644
_refine_ls_wR_factor_ref 0.0712
_reflns_number_gt 2284
_reflns_number_total 4489
_reflns_threshold_expression >2sigma(I)
_cod_data_source_file 1267-2781.cff
_cod_data_source_block zlh
_cod_depositor_comments
;
The following automatic conversions were performed:
'_symmetry_cell_setting' value 'Monoclinic' changed to 'monoclinic'
according to '/home/saulius/struct/CIF-dictionaries/cif_core.dic'
dictionary named 'cif_core.dic' version 2.4.1 from 2010-06-29.

Automatic conversion script
Id: cif_fix_enum 1555 2011-01-17 13:19:09Z saulius 

The following automatic conversions were performed:

'_chemical_melting_point' value 'not measured' was changed to '?' -
the value is undefined or not given.

Automatic conversion script
Id: cif_fix_values 1569 2011-02-09 13:29:24Z adriana 
;
_cod_original_sg_symbol_Hall '-P 2yn '
_cod_original_sg_symbol_H-M 'P 21/n'
_cod_database_code 8102565

loop_
_symmetry_equiv_pos_as_xyz
'x, y, z'
'-x+1/2, y+1/2, -z+1/2'
'-x, -y, -z'
'x-1/2, -y-1/2, z-1/2'

loop_
_atom_site_label
_atom_site_type_symbol
_atom_site_fract_x
_atom_site_fract_y
_atom_site_fract_z
_atom_site_U_iso_or_equiv
_atom_site_adp_type
_atom_site_occupancy
_atom_site_symmetry_multiplicity
_atom_site_calc_flag
_atom_site_refinement_flags
_atom_site_disorder_assembly
_atom_site_disorder_group
Zn1 Zn 0.603669(14) 0.90548(5) 0.360498(15) 0.04894(11) Uani 1 1 d . . .
Cl1 Cl 0.63775(4) 0.75212(15) 0.26119(4) 0.0767(2) Uani 1 1 d . . .
Cl2 Cl 0.58256(4) 0.68425(13) 0.45132(4) 0.0726(2) Uani 1 1 d . . .
C1 C 0.47570(17) 1.1402(7) 0.27301(16) 0.0967(13) Uani 1 1 d . . .
H1 H 0.4874 1.0572 0.2337 0.116 Uiso 1 1 calc R . .
C2 C 0.47596(14) 1.2518(5) 0.37506(15) 0.0559(7) Uani 1 1 d . . .
H2 H 0.4864 1.2670 0.4227 0.067 Uiso 1 1 calc R . .
C3 C 0.37674(13) 1.5597(5) 0.36172(19) 0.0773(9) Uani 1 1 d . . .
H3A H 0.3929 1.7020 0.3405 0.093 Uiso 1 1 calc R . .
H3B H 0.3840 1.5768 0.4118 0.093 Uiso 1 1 calc R . .
C4 C 0.29225(13) 1.5199(5) 0.34262(17) 0.0702(8) Uani 1 1 d . . .
H4A H 0.2633 1.6525 0.3573 0.084 Uiso 1 1 calc R . .
H4B H 0.2850 1.5087 0.2924 0.084 Uiso 1 1 calc R . .
C5 C 0.25987(12) 1.3064(5) 0.37456(15) 0.0576(7) Uani 1 1 d . . .
H5A H 0.2752 1.3032 0.4238 0.069 Uiso 1 1 calc R . .
H5B H 0.2816 1.1717 0.3532 0.069 Uiso 1 1 calc R . .
C6 C 0.17257(13) 1.2940(5) 0.36569(15) 0.0596(7) Uani 1 1 d . . .
H6A H 0.1511 1.4251 0.3891 0.071 Uiso 1 1 calc R . .
H6B H 0.1575 1.3068 0.3166 0.071 Uiso 1 1 calc R . .
C7 C 0.13807(12) 1.0765(5) 0.39356(15) 0.0585(7) Uani 1 1 d . . .
H7A H 0.1555 1.0589 0.4420 0.070 Uiso 1 1 calc R . .
H7B H 0.1571 0.9458 0.3683 0.070 Uiso 1 1 calc R . .
C8 C 0.05090(12) 1.0724(5) 0.38809(14) 0.0566(7) Uani 1 1 d . . .
H8A H 0.0320 1.1954 0.4167 0.068 Uiso 1 1 calc R . .
H8B H 0.0336 1.1042 0.3403 0.068 Uiso 1 1 calc R . .
C9 C 0.01552(13) 0.8480(5) 0.40999(14) 0.0557(7) Uani 1 1 d . . .
H9A H 0.0284 0.8231 0.4591 0.067 Uiso 1 1 calc R . .
H9B H 0.0377 0.7226 0.3845 0.067 Uiso 1 1 calc R . .
C10 C -0.07116(13) 0.8430(5) 0.39742(15) 0.0583(7) Uani 1 1 d . . .
H10A H -0.0838 0.8826 0.3492 0.070 Uiso 1 1 calc R . .
H10B H -0.0932 0.9608 0.4260 0.070 Uiso 1 1 calc R . .
C11 C -0.10887(12) 0.6138(5) 0.41281(14) 0.0546(7) Uani 1 1 d . . .
H11A H -0.0866 0.4928 0.3856 0.066 Uiso 1 1 calc R . .
H11B H -0.0998 0.5761 0.4617 0.066 Uiso 1 1 calc R . .
C12 C -0.19413(13) 0.6289(5) 0.39499(17) 0.0671(8) Uani 1 1 d . . .
H12A H -0.2152 0.7537 0.4215 0.081 Uiso 1 1 calc R . .
H12B H -0.2021 0.6673 0.3461 0.081 Uiso 1 1 calc R . .
C13 C -0.28894(15) 0.1632(5) 0.46441(15) 0.0606(7) Uani 1 1 d . . .
H13 H -0.3036 0.0699 0.5006 0.073 Uiso 1 1 calc R . .
C14 C -0.28093(13) 0.2981(5) 0.36477(14) 0.0497(6) Uani 1 1 d . . .
H14 H -0.2869 0.3250 0.3172 0.060 Uiso 1 1 calc R . .
N1 N 0.51114(10) 1.1055(4) 0.33520(11) 0.0532(5) Uani 1 1 d . . .
N2 N 0.42483(11) 1.3719(4) 0.33920(13) 0.0588(6) Uani 1 1 d U . .
N3 N 0.42325(15) 1.3005(6) 0.27199(15) 0.1056(11) Uani 1 1 d U . .
N4 N -0.23649(10) 0.4191(4) 0.40855(12) 0.0517(5) Uani 1 1 d . . .
N5 N -0.24054(13) 0.3338(4) 0.47366(13) 0.0658(6) Uani 1 1 d . . .
N6 N -0.31589(10) 0.1335(3) 0.39795(11) 0.0462(5) Uani 1 1 d . . .

loop_
_atom_site_aniso_label
_atom_site_aniso_U_11
_atom_site_aniso_U_22
_atom_site_aniso_U_33
_atom_site_aniso_U_23
_atom_site_aniso_U_13
_atom_site_aniso_U_12
Zn1 0.04265(16) 0.0488(2) 0.05521(19) -0.00137(16) 0.00096(11) -0.00336(14)
Cl1 0.0859(5) 0.0871(6) 0.0570(5) -0.0141(4) 0.0026(4) 0.0159(4)
Cl2 0.0810(5) 0.0681(5) 0.0689(5) 0.0148(4) 0.0070(4) -0.0145(4)
C1 0.073(2) 0.167(4) 0.051(2) 0.007(2) 0.0066(16) 0.049(2)
C2 0.0470(14) 0.0604(19) 0.0592(18) -0.0023(16) -0.0074(13) -0.0040(14)
C3 0.0473(15) 0.052(2) 0.133(3) 0.0112(19) 0.0070(16) -0.0006(14)
C4 0.0443(15) 0.062(2) 0.105(2) 0.0194(18) 0.0063(15) 0.0078(13)
C5 0.0385(13) 0.0594(19) 0.075(2) 0.0048(15) 0.0027(12) 0.0022(12)
C6 0.0418(13) 0.0607(19) 0.076(2) 0.0026(15) 0.0048(13) 0.0036(12)
C7 0.0409(13) 0.061(2) 0.0729(19) 0.0011(16) -0.0036(12) -0.0013(13)
C8 0.0415(13) 0.0565(19) 0.0718(18) -0.0055(15) 0.0039(12) -0.0028(12)
C9 0.0443(13) 0.0577(19) 0.0642(19) 0.0001(14) -0.0034(12) -0.0010(12)
C10 0.0444(14) 0.0507(18) 0.079(2) 0.0003(14) -0.0023(13) -0.0074(12)
C11 0.0436(13) 0.0511(17) 0.0688(18) -0.0004(14) -0.0010(12) 0.0008(12)
C12 0.0500(15) 0.0454(19) 0.105(2) 0.0031(16) -0.0085(14) -0.0089(13)
C13 0.0606(16) 0.062(2) 0.059(2) 0.0027(15) -0.0018(14) -0.0094(14)
C14 0.0485(14) 0.0507(17) 0.0494(16) 0.0012(14) -0.0001(12) -0.0019(13)
N1 0.0387(10) 0.0670(16) 0.0542(13) 0.0071(13) 0.0041(10) 0.0037(11)
N2 0.0370(11) 0.0670(17) 0.0724(17) 0.0140(13) 0.0036(10) 0.0063(11)
N3 0.0803(18) 0.173(3) 0.0642(19) 0.0263(19) 0.0066(14) 0.0581(19)
N4 0.0401(10) 0.0461(14) 0.0677(15) 0.0011(13) -0.0069(10) -0.0052(10)
N5 0.0663(14) 0.0651(17) 0.0646(17) -0.0046(14) -0.0103(12) -0.0100(12)
N6 0.0410(11) 0.0442(14) 0.0531(14) -0.0014(11) 0.0015(9) -0.0014(9)

loop_
_atom_type_symbol
_atom_type_description
_atom_type_scat_dispersion_real
_atom_type_scat_dispersion_imag
_atom_type_scat_source
C C 0.0033 0.0016 'International Tables Vol C Tables 4.2.6.8 and 6.1.1.4'
H H 0.0000 0.0000 'International Tables Vol C Tables 4.2.6.8 and 6.1.1.4'
N N 0.0061 0.0033 'International Tables Vol C Tables 4.2.6.8 and 6.1.1.4'
O O 0.0106 0.0060 'International Tables Vol C Tables 4.2.6.8 and 6.1.1.4'
Cl Cl 0.1484 0.1585 'International Tables Vol C Tables 4.2.6.8 and 6.1.1.4'
Zn Zn 0.2839 1.4301 'International Tables Vol C Tables 4.2.6.8 and 6.1.1.4'

loop_
_geom_angle_atom_site_label_1
_geom_angle_atom_site_label_2
_geom_angle_atom_site_label_3
_geom_angle
_geom_angle_site_symmetry_1
_geom_angle_site_symmetry_3
_geom_angle_publ_flag
N1 Zn1 N6 103.59(8) . 1_665 ?
N1 Zn1 Cl2 110.94(6) . . ?
N6 Zn1 Cl2 103.84(6) 1_665 . ?
N1 Zn1 Cl1 105.70(7) . . ?
N6 Zn1 Cl1 110.80(6) 1_665 . ?
Cl2 Zn1 Cl1 120.76(3) . . ?
N3 C1 N1 114.2(3) . . ?
N3 C1 H1 122.9 . . ?
N1 C1 H1 122.9 . . ?
N2 C2 N1 111.3(3) . . ?
N2 C2 H2 124.4 . . ?
N1 C2 H2 124.4 . . ?
N2 C3 C4 112.4(2) . . ?
N2 C3 H3A 109.1 . . ?
C4 C3 H3A 109.1 . . ?
N2 C3 H3B 109.1 . . ?
C4 C3 H3B 109.1 . . ?
H3A C3 H3B 107.9 . . ?
C5 C4 C3 114.0(2) . . ?
C5 C4 H4A 108.7 . . ?
C3 C4 H4A 108.7 . . ?
C5 C4 H4B 108.7 . . ?
C3 C4 H4B 108.7 . . ?
H4A C4 H4B 107.6 . . ?
C4 C5 C6 112.8(2) . . ?
C4 C5 H5A 109.0 . . ?
C6 C5 H5A 109.0 . . ?
C4 C5 H5B 109.0 . . ?
C6 C5 H5B 109.0 . . ?
H5A C5 H5B 107.8 . . ?
C7 C6 C5 114.5(2) . . ?
C7 C6 H6A 108.6 . . ?
C5 C6 H6A 108.6 . . ?
C7 C6 H6B 108.6 . . ?
C5 C6 H6B 108.6 . . ?
H6A C6 H6B 107.6 . . ?
C6 C7 C8 113.9(2) . . ?
C6 C7 H7A 108.8 . . ?
C8 C7 H7A 108.8 . . ?
C6 C7 H7B 108.8 . . ?
C8 C7 H7B 108.8 . . ?
H7A C7 H7B 107.7 . . ?
C9 C8 C7 114.6(2) . . ?
C9 C8 H8A 108.6 . . ?
C7 C8 H8A 108.6 . . ?
C9 C8 H8B 108.6 . . ?
C7 C8 H8B 108.6 . . ?
H8A C8 H8B 107.6 . . ?
C8 C9 C10 112.9(2) . . ?
C8 C9 H9A 109.0 . . ?
C10 C9 H9A 109.0 . . ?
C8 C9 H9B 109.0 . . ?
C10 C9 H9B 109.0 . . ?
H9A C9 H9B 107.8 . . ?
C9 C10 C11 115.0(2) . . ?
C9 C10 H10A 108.5 . . ?
C11 C10 H10A 108.5 . . ?
C9 C10 H10B 108.5 . . ?
C11 C10 H10B 108.5 . . ?
H10A C10 H10B 107.5 . . ?
C12 C11 C10 109.6(2) . . ?
C12 C11 H11A 109.8 . . ?
C10 C11 H11A 109.8 . . ?
C12 C11 H11B 109.8 . . ?
C10 C11 H11B 109.8 . . ?
H11A C11 H11B 108.2 . . ?
N4 C12 C11 114.4(2) . . ?
N4 C12 H12A 108.7 . . ?
C11 C12 H12A 108.7 . . ?
N4 C12 H12B 108.7 . . ?
C11 C12 H12B 108.7 . . ?
H12A C12 H12B 107.6 . . ?
N5 C13 N6 114.4(3) . . ?
N5 C13 H13 122.8 . . ?
N6 C13 H13 122.8 . . ?
N4 C14 N6 110.3(2) . . ?
N4 C14 H14 124.8 . . ?
N6 C14 H14 124.8 . . ?
C2 N1 C1 102.7(2) . . ?
C2 N1 Zn1 128.26(19) . . ?
C1 N1 Zn1 128.7(2) . . ?
C2 N2 N3 108.6(2) . . ?
C2 N2 C3 129.2(3) . . ?
N3 N2 C3 122.1(2) . . ?
C1 N3 N2 103.1(3) . . ?
C14 N4 N5 109.8(2) . . ?
C14 N4 C12 128.1(2) . . ?
N5 N4 C12 121.7(2) . . ?
C13 N5 N4 102.6(2) . . ?
C14 N6 C13 102.8(2) . . ?
C14 N6 Zn1 128.98(18) . 1_445 ?
C13 N6 Zn1 128.05(18) . 1_445 ?

loop_
_geom_bond_atom_site_label_1
_geom_bond_atom_site_label_2
_geom_bond_distance
_geom_bond_site_symmetry_2
_geom_bond_publ_flag
Zn1 N1 2.022(2) . ?
Zn1 N6 2.0285(19) 1_665 ?
Zn1 Cl2 2.2170(8) . ?
Zn1 Cl1 2.2202(8) . ?
C1 N3 1.303(4) . ?
C1 N1 1.331(3) . ?
C1 H1 0.9300 . ?
C2 N2 1.298(3) . ?
C2 N1 1.318(3) . ?
C2 H2 0.9300 . ?
C3 N2 1.455(3) . ?
C3 C4 1.513(3) . ?
C3 H3A 0.9700 . ?
C3 H3B 0.9700 . ?
C4 C5 1.507(4) . ?
C4 H4A 0.9700 . ?
C4 H4B 0.9700 . ?
C5 C6 1.520(3) . ?
C5 H5A 0.9700 . ?
C5 H5B 0.9700 . ?
C6 C7 1.509(4) . ?
C6 H6A 0.9700 . ?
C6 H6B 0.9700 . ?
C7 C8 1.514(3) . ?
C7 H7A 0.9700 . ?
C7 H7B 0.9700 . ?
C8 C9 1.511(3) . ?
C8 H8A 0.9700 . ?
C8 H8B 0.9700 . ?
C9 C10 1.514(3) . ?
C9 H9A 0.9700 . ?
C9 H9B 0.9700 . ?
C10 C11 1.520(3) . ?
C10 H10A 0.9700 . ?
C10 H10B 0.9700 . ?
C11 C12 1.506(3) . ?
C11 H11A 0.9700 . ?
C11 H11B 0.9700 . ?
C12 N4 1.455(3) . ?
C12 H12A 0.9700 . ?
C12 H12B 0.9700 . ?
C13 N5 1.306(3) . ?
C13 N6 1.349(3) . ?
C13 H13 0.9300 . ?
C14 N4 1.314(3) . ?
C14 N6 1.317(3) . ?
C14 H14 0.9300 . ?
N2 N3 1.358(3) . ?
N4 N5 1.353(3) . ?
N6 Zn1 2.0285(19) 1_445 ?

loop_
_geom_torsion_atom_site_label_1
_geom_torsion_atom_site_label_2
_geom_torsion_atom_site_label_3
_geom_torsion_atom_site_label_4
_geom_torsion
_geom_torsion_site_symmetry_1
_geom_torsion_site_symmetry_2
_geom_torsion_site_symmetry_3
_geom_torsion_site_symmetry_4
_geom_torsion_publ_flag
N2 C3 C4 C5 60.6(4) . . . . ?
C3 C4 C5 C6 169.4(3) . . . . ?
C4 C5 C6 C7 176.9(2) . . . . ?
C5 C6 C7 C8 176.7(2) . . . . ?
C6 C7 C8 C9 175.0(2) . . . . ?
C7 C8 C9 C10 -174.6(2) . . . . ?
C8 C9 C10 C11 175.0(2) . . . . ?
C9 C10 C11 C12 -177.3(2) . . . . ?
C10 C11 C12 N4 -179.2(2) . . . . ?
N2 C2 N1 C1 -2.1(3) . . . . ?
N2 C2 N1 Zn1 171.81(16) . . . . ?
N3 C1 N1 C2 1.7(4) . . . . ?
N3 C1 N1 Zn1 -172.1(2) . . . . ?
N6 Zn1 N1 C2 -54.9(2) 1_665 . . . ?
Cl2 Zn1 N1 C2 56.0(2) . . . . ?
Cl1 Zn1 N1 C2 -171.5(2) . . . . ?
N6 Zn1 N1 C1 117.4(3) 1_665 . . . ?
Cl2 Zn1 N1 C1 -131.7(3) . . . . ?
Cl1 Zn1 N1 C1 0.8(3) . . . . ?
N1 C2 N2 N3 1.7(3) . . . . ?
N1 C2 N2 C3 -176.0(2) . . . . ?
C4 C3 N2 C2 -127.3(3) . . . . ?
C4 C3 N2 N3 55.2(4) . . . . ?
N1 C1 N3 N2 -0.7(4) . . . . ?
C2 N2 N3 C1 -0.6(4) . . . . ?
C3 N2 N3 C1 177.4(3) . . . . ?
N6 C14 N4 N5 0.5(3) . . . . ?
N6 C14 N4 C12 -173.2(2) . . . . ?
C11 C12 N4 C14 -123.6(3) . . . . ?
C11 C12 N4 N5 63.4(3) . . . . ?
N6 C13 N5 N4 0.1(3) . . . . ?
C14 N4 N5 C13 -0.4(3) . . . . ?
C12 N4 N5 C13 173.8(2) . . . . ?
N4 C14 N6 C13 -0.4(3) . . . . ?
N4 C14 N6 Zn1 175.56(15) . . . 1_445 ?
N5 C13 N6 C14 0.2(3) . . . . ?
N5 C13 N6 Zn1 -175.86(17) . . . 1_445 ?
